data_4067900
loop_
_publ_author_name
'Beckmann, Jens'
'Bolsinger, Jens'
'Duthie, Andrew'
'Finke, Pamela'

_publ_section_title
;
 Synthesis and Structure of an Intramolecularly Coordinated
 Diaryltelluronic Acid and Its Dimethyl Ester
;
_journal_issue 1
_journal_name_full Organometallics
_journal_page_first 289
_journal_paper_doi 10.1021/om2008953
_journal_volume 31
_journal_year 2012
_chemical_formula_moiety 'C24 H28 N2 O7 Te2, 4(O)'
_chemical_formula_sum 'C24 H28 N2 O11 Te2'
_chemical_formula_weight 775.69
_chemical_name_systematic
;
 ?
;
_space_group_IT_number 2
_symmetry_cell_setting triclinic
_symmetry_space_group_name_Hall '-P 1'
_symmetry_space_group_name_H-M 'P -1'
_atom_sites_solution_hydrogens geom
_atom_sites_solution_primary direct
_atom_sites_solution_secondary difmap
_audit_creation_method SHELXL-97
_cell_angle_alpha 108.88(8)
_cell_angle_beta 90.79(8)
_cell_angle_gamma 95.28(9)
_cell_formula_units_Z 2
_cell_length_a 10.808(12)
_cell_length_b 10.936(12)
_cell_length_c 12.702(11)
_cell_measurement_temperature 150
_cell_volume 1413(3)
_computing_cell_refinement 'X-Area (Stoe, 2004)'
_computing_data_collection 'X-Area (Stoe, 2004)'
_computing_data_reduction 'X-Area (Stoe, 2004)'
_computing_molecular_graphics 'DIAMOND (Brandenburg, 2006)'
_computing_publication_material 'SHELXL97 (Sheldrick, 1997)'
_computing_structure_refinement 'SHELXL97 (Sheldrick, 1997)'
_computing_structure_solution 'SHELXS97 (Sheldrick, 1997)'
_diffrn_ambient_temperature 150
_diffrn_measured_fraction_theta_full 0.982
_diffrn_measured_fraction_theta_max 0.982
_diffrn_measurement_device_type 'image plate system'
_diffrn_measurement_method 'phi and omega scans'
_diffrn_radiation_monochromator graphite
_diffrn_radiation_source 'fine-focus sealed tube'
_diffrn_radiation_type MoK\a
_diffrn_radiation_wavelength 0.71073
_diffrn_reflns_av_R_equivalents 0.0685
_diffrn_reflns_av_sigmaI/netI 0.0683
_diffrn_reflns_limit_h_max 14
_diffrn_reflns_limit_h_min -13
_diffrn_reflns_limit_k_max 14
_diffrn_reflns_limit_k_min -14
_diffrn_reflns_limit_l_max 17
_diffrn_reflns_limit_l_min -17
_diffrn_reflns_number 15933
_diffrn_reflns_theta_full 29.23
_diffrn_reflns_theta_max 29.23
_diffrn_reflns_theta_min 1.70
_exptl_absorpt_coefficient_mu 2.125
_exptl_absorpt_correction_T_max 1.00
_exptl_absorpt_correction_T_min 0.68
_exptl_absorpt_correction_type multi-scan
_exptl_absorpt_process_details 'X-Area (Stoe, 2004)'
_exptl_crystal_colour colourless
_exptl_crystal_density_diffrn 1.823
_exptl_crystal_density_method 'not measured'
_exptl_crystal_description block
_exptl_crystal_F_000 756
_exptl_crystal_size_max 0.32
_exptl_crystal_size_mid 0.25
_exptl_crystal_size_min 0.16
_refine_diff_density_max 1.259
_refine_diff_density_min -1.639
_refine_diff_density_rms 0.157
_refine_ls_extinction_method none
_refine_ls_goodness_of_fit_ref 0.932
_refine_ls_hydrogen_treatment constr
_refine_ls_matrix_type full
_refine_ls_number_parameters 352
_refine_ls_number_reflns 7526
_refine_ls_number_restraints 0
_refine_ls_restrained_S_all 0.932
_refine_ls_R_factor_all 0.0523
_refine_ls_R_factor_gt 0.0334
_refine_ls_shift/su_max 0.001
_refine_ls_shift/su_mean 0.000
_refine_ls_structure_factor_coef Fsqd
_refine_ls_weighting_details 'calc w=1/[\s^2^(Fo^2^)+(0.0603P)^2^+0.0000P] where P=(Fo^2^+2Fc^2^)/3'
_refine_ls_weighting_scheme calc
_refine_ls_wR_factor_gt 0.0779
_refine_ls_wR_factor_ref 0.0945
_reflns_number_gt 5611
_reflns_number_total 7526
_reflns_threshold_expression >2sigma(I)
_cod_data_source_file om2008953_si_001.cif
_cod_data_source_block publication_text
_cod_depositor_comments
;
The following automatic conversions were performed:

'_symmetry_cell_setting' value 'Triclinic' changed to 'triclinic'
according to /home/saulius/struct/CIF-dictionaries/cif_core.dic
dictionary named 'cif_core.dic' version 2.4.1 from 2010-06-29.

Automatic conversion script
Id: cif_fix_values 1715 2011-07-08 13:25:40Z adriana 
;
_cod_database_code 4067900

loop_
_symmetry_equiv_pos_as_xyz
'x, y, z'
'-x, -y, -z'

loop_
_atom_site_label
_atom_site_type_symbol
_atom_site_fract_x
_atom_site_fract_y
_atom_site_fract_z
_atom_site_U_iso_or_equiv
_atom_site_adp_type
_atom_site_occupancy
_atom_site_symmetry_multiplicity
_atom_site_calc_flag
_atom_site_refinement_flags
C17 C 0.8260(5) 1.0465(5) 0.0880(4) 0.0418(10) Uani 1 1 d .
H17 H 0.9043 1.0500 0.0590 0.050 Uiso 1 1 calc R
O1 O 0.7643(2) 0.7097(2) 0.2759(2) 0.0243(5) Uani 1 1 d .
O7 O 0.9835(2) 0.5929(3) 0.2731(2) 0.0295(6) Uani 1 1 d .
H7 H 0.9988 0.6719 0.3001 0.044 Uiso 1 1 calc R
O3 O 0.9807(3) 0.8427(3) 0.3845(2) 0.0294(6) Uani 1 1 d .
O6 O 0.8112(3) 0.6078(3) 0.4433(2) 0.0307(6) Uani 1 1 d .
O4 O 0.7536(3) 0.8575(3) 0.4986(2) 0.0359(7) Uani 1 1 d .
H4 H 0.7563 0.7812 0.4935 0.054 Uiso 1 1 calc R
O2 O 0.8608(3) 1.0688(3) 0.4535(2) 0.0324(7) Uani 1 1 d .
H2 H 0.8861 1.0772 0.5168 0.049 Uiso 1 1 calc R
O5 O 0.8484(3) 0.3728(3) 0.2821(2) 0.0319(6) Uani 1 1 d .
H5 H 0.9150 0.3771 0.3154 0.048 Uiso 1 1 calc R
Te1 Te 0.82305(2) 0.88750(2) 0.371164(19) 0.02425(7) Uani 1 1 d .
Te2 Te 0.81233(2) 0.54519(2) 0.290844(19) 0.02249(7) Uani 1 1 d .
N2 N 0.5983(3) 0.4805(3) 0.2973(3) 0.0282(7) Uani 1 1 d .
C28 C 0.5485(4) 0.4212(4) 0.1830(3) 0.0278(8) Uani 1 1 d .
C24 C 0.5887(4) 0.3588(4) -0.0159(3) 0.0278(8) Uani 1 1 d .
C13 C 0.4719(4) 1.0371(4) 0.2216(4) 0.0406(11) Uani 1 1 d .
H13 H 0.4061 1.0684 0.1937 0.049 Uiso 1 1 calc R
N1 N 0.9033(3) 0.9371(3) 0.2148(3) 0.0288(7) Uani 1 1 d .
C18 C 0.8064(4) 0.9936(4) 0.1705(3) 0.0304(8) Uani 1 1 d .
C2 C 0.9336(5) 0.8155(4) 0.1300(4) 0.0379(10) Uani 1 1 d .
H2A H 0.9973 0.7790 0.1601 0.057 Uiso 1 1 calc R
H2B H 0.9626 0.8342 0.0653 0.057 Uiso 1 1 calc R
H2C H 0.8605 0.7545 0.1098 0.057 Uiso 1 1 calc R
C16 C 0.7270(5) 1.0960(5) 0.0466(4) 0.0445(11) Uani 1 1 d .
H16 H 0.7409 1.1309 -0.0105 0.053 Uiso 1 1 calc R
C23 C 0.6731(4) 0.3534(4) -0.0997(3) 0.0334(9) Uani 1 1 d .
H23 H 0.6458 0.3158 -0.1739 0.040 Uiso 1 1 calc R
C25 C 0.4620(4) 0.3113(4) -0.0381(4) 0.0333(9) Uani 1 1 d .
H25 H 0.4315 0.2746 -0.1115 0.040 Uiso 1 1 calc R
C27 C 0.4265(4) 0.3738(4) 0.1586(4) 0.0350(9) Uani 1 1 d .
H27 H 0.3722 0.3782 0.2155 0.042 Uiso 1 1 calc R
C29 C 0.6321(4) 0.4153(3) 0.0972(3) 0.0254(7) Uani 1 1 d .
C19 C 0.6881(4) 0.9923(4) 0.2179(3) 0.0285(8) Uani 1 1 d .
C20 C 0.7580(4) 0.4641(4) 0.1208(3) 0.0234(7) Uani 1 1 d .
C3 C 0.5865(5) 0.3840(5) 0.3585(4) 0.0390(10) Uani 1 1 d .
H3A H 0.6197 0.4245 0.4335 0.059 Uiso 1 1 calc R
H3B H 0.6318 0.3117 0.3216 0.059 Uiso 1 1 calc R
H3C H 0.5003 0.3539 0.3594 0.059 Uiso 1 1 calc R
C12 C 0.4527(4) 0.9884(5) 0.3063(4) 0.0428(11) Uani 1 1 d .
H12 H 0.3741 0.9861 0.3350 0.051 Uiso 1 1 calc R
C11 C 0.5522(4) 0.9404(4) 0.3519(4) 0.0349(9) Uani 1 1 d .
H11 H 0.5398 0.9079 0.4105 0.042 Uiso 1 1 calc R
C10 C 0.6649(4) 0.9437(4) 0.3072(3) 0.0296(8) Uani 1 1 d .
C1 C 1.0198(4) 1.0285(5) 0.2495(4) 0.0418(11) Uani 1 1 d .
H1A H 1.0812 0.9882 0.2783 0.063 Uiso 1 1 calc R
H1B H 1.0018 1.1067 0.3061 0.063 Uiso 1 1 calc R
H1C H 1.0509 1.0493 0.1863 0.063 Uiso 1 1 calc R
C4 C 0.5316(4) 0.5962(5) 0.3562(4) 0.0386(10) Uani 1 1 d .
H4A H 0.5652 0.6345 0.4313 0.058 Uiso 1 1 calc R
H4B H 0.4446 0.5693 0.3570 0.058 Uiso 1 1 calc R
H4C H 0.5423 0.6589 0.3179 0.058 Uiso 1 1 calc R
C21 C 0.8391(4) 0.4589(4) 0.0383(3) 0.0308(8) Uani 1 1 d .
H21 H 0.9220 0.4919 0.0558 0.037 Uiso 1 1 calc R
C15 C 0.6135(5) 1.0939(4) 0.0874(4) 0.0397(10) Uani 1 1 d .
H15 H 0.5501 1.1271 0.0583 0.048 Uiso 1 1 calc R
C26 C 0.3834(4) 0.3182(4) 0.0462(4) 0.0367(10) Uani 1 1 d .
H26 H 0.3003 0.2858 0.0295 0.044 Uiso 1 1 calc R
C22 C 0.7951(4) 0.4024(4) -0.0741(3) 0.0347(9) Uani 1 1 d .
H22 H 0.8494 0.3985 -0.1311 0.042 Uiso 1 1 calc R
C14 C 0.5889(4) 1.0412(4) 0.1750(4) 0.0360(10) Uani 1 1 d .
O9 O 0.9426(4) 0.3321(3) 0.4623(3) 0.0448(8) Uani 1 1 d .
O10 O 0.7976(4) 0.5212(4) 0.6360(3) 0.0592(10) Uani 1 1 d .
O8 O 1.0757(5) 0.2894(4) 0.1526(4) 0.0702(12) Uani 1 1 d .
O11 O 0.6876(7) 1.2350(6) 0.5878(9) 0.152(4) Uani 1 1 d .

loop_
_atom_site_aniso_label
_atom_site_aniso_U_11
_atom_site_aniso_U_22
_atom_site_aniso_U_33
_atom_site_aniso_U_23
_atom_site_aniso_U_13
_atom_site_aniso_U_12
C17 0.048(3) 0.045(2) 0.038(2) 0.022(2) 0.004(2) 0.005(2)
O1 0.0262(13) 0.0229(12) 0.0222(12) 0.0055(10) -0.0025(10) 0.0014(10)
O7 0.0208(13) 0.0287(13) 0.0367(16) 0.0088(11) -0.0008(11) -0.0008(10)
O3 0.0282(14) 0.0264(13) 0.0315(15) 0.0071(11) -0.0070(11) 0.0019(11)
O6 0.0391(16) 0.0329(14) 0.0189(13) 0.0079(11) -0.0019(11) 0.0005(12)
O4 0.0450(18) 0.0369(15) 0.0259(14) 0.0101(12) 0.0049(13) 0.0048(13)
O2 0.0380(16) 0.0256(13) 0.0296(15) 0.0033(11) -0.0090(12) 0.0044(11)
O5 0.0407(17) 0.0256(13) 0.0303(15) 0.0104(11) -0.0049(12) 0.0044(11)
Te1 0.02533(13) 0.02378(12) 0.02223(13) 0.00563(9) -0.00263(9) 0.00272(9)
Te2 0.02234(13) 0.02417(12) 0.02045(12) 0.00700(9) -0.00041(9) 0.00106(9)
N2 0.0275(17) 0.0315(16) 0.0238(16) 0.0073(13) 0.0045(13) -0.0008(13)
C28 0.0252(19) 0.0294(18) 0.0289(19) 0.0101(15) 0.0000(15) 0.0016(14)
C24 0.032(2) 0.0255(17) 0.0260(19) 0.0083(14) -0.0044(15) 0.0032(15)
C13 0.033(2) 0.039(2) 0.047(3) 0.010(2) -0.009(2) 0.0089(18)
N1 0.0265(16) 0.0325(16) 0.0282(17) 0.0114(13) 0.0000(13) 0.0015(13)
C18 0.034(2) 0.0268(18) 0.030(2) 0.0092(15) -0.0027(16) 0.0021(15)
C2 0.047(3) 0.036(2) 0.033(2) 0.0129(17) 0.0079(19) 0.0109(19)
C16 0.057(3) 0.044(2) 0.041(3) 0.025(2) -0.001(2) 0.005(2)
C23 0.045(2) 0.0301(19) 0.0230(18) 0.0060(15) -0.0032(17) 0.0053(17)
C25 0.034(2) 0.034(2) 0.030(2) 0.0097(16) -0.0085(17) -0.0020(16)
C27 0.026(2) 0.043(2) 0.036(2) 0.0139(18) 0.0029(17) 0.0006(17)
C29 0.0262(18) 0.0244(16) 0.0250(18) 0.0072(14) 0.0011(14) 0.0028(14)
C19 0.032(2) 0.0237(17) 0.0281(19) 0.0061(14) -0.0049(15) 0.0023(14)
C20 0.0237(17) 0.0264(17) 0.0221(17) 0.0107(13) 0.0013(13) 0.0019(13)
C3 0.040(2) 0.048(2) 0.031(2) 0.0202(19) -0.0014(18) -0.0113(19)
C12 0.028(2) 0.048(3) 0.051(3) 0.012(2) 0.002(2) 0.0104(19)
C11 0.032(2) 0.037(2) 0.034(2) 0.0097(17) 0.0014(17) 0.0048(17)
C10 0.0265(19) 0.0281(18) 0.031(2) 0.0052(15) -0.0057(15) 0.0029(14)
C1 0.034(2) 0.046(2) 0.047(3) 0.021(2) -0.004(2) -0.0070(19)
C4 0.031(2) 0.043(2) 0.036(2) 0.0043(18) 0.0097(17) 0.0012(18)
C21 0.0277(19) 0.034(2) 0.0280(19) 0.0078(16) 0.0058(15) -0.0003(16)
C15 0.045(3) 0.036(2) 0.041(2) 0.0165(18) -0.009(2) 0.0082(19)
C26 0.024(2) 0.042(2) 0.043(2) 0.0154(19) -0.0080(18) -0.0041(17)
C22 0.039(2) 0.043(2) 0.0224(19) 0.0099(16) 0.0072(16) 0.0078(18)
C14 0.040(2) 0.0294(19) 0.036(2) 0.0075(17) -0.0085(18) 0.0038(17)
O9 0.054(2) 0.0397(17) 0.0450(19) 0.0225(15) -0.0128(16) -0.0008(15)
O10 0.051(2) 0.075(3) 0.048(2) 0.0178(19) 0.0157(18) -0.0046(19)
O8 0.076(3) 0.068(3) 0.066(3) 0.018(2) 0.028(2) 0.012(2)
O11 0.108(5) 0.086(4) 0.259(11) 0.045(5) 0.113(6) 0.024(4)

loop_
_atom_type_symbol
_atom_type_description
_atom_type_scat_dispersion_real
_atom_type_scat_dispersion_imag
_atom_type_scat_source
C C 0.0033 0.0016 'International Tables Vol C Tables 4.2.6.8 and 6.1.1.4'
H H 0.0000 0.0000 'International Tables Vol C Tables 4.2.6.8 and 6.1.1.4'
Te Te -0.5308 1.6751 'International Tables Vol C Tables 4.2.6.8 and 6.1.1.4'
O O 0.0106 0.0060 'International Tables Vol C Tables 4.2.6.8 and 6.1.1.4'
N N 0.0061 0.0033 'International Tables Vol C Tables 4.2.6.8 and 6.1.1.4'

loop_
_geom_angle_atom_site_label_1
_geom_angle_atom_site_label_2
_geom_angle_atom_site_label_3
_geom_angle
C18 C17 C16 119.8(5)
Te1 O1 Te2 127.03(15)
O3 Te1 O4 99.70(16)
O3 Te1 O2 95.86(16)
O4 Te1 O2 90.63(16)
O3 Te1 O1 91.80(15)
O4 Te1 O1 91.62(15)
O2 Te1 O1 171.54(11)
O3 Te1 C10 161.31(17)
O4 Te1 C10 98.91(18)
O2 Te1 C10 85.71(16)
O1 Te1 C10 85.88(16)
O3 Te1 N1 83.04(15)
O4 Te1 N1 176.37(12)
O2 Te1 N1 86.71(15)
O1 Te1 N1 90.68(14)
C10 Te1 N1 78.46(17)
O6 Te2 O7 98.93(16)
O6 Te2 O5 95.58(15)
O7 Te2 O5 90.78(16)
O6 Te2 O1 92.61(14)
O7 Te2 O1 91.43(15)
O5 Te2 O1 171.09(11)
O6 Te2 C20 163.41(15)
O7 Te2 C20 97.55(17)
O5 Te2 C20 86.10(15)
O1 Te2 C20 85.06(15)
O6 Te2 N2 85.58(16)
O7 Te2 N2 175.48(12)
O5 Te2 N2 89.14(16)
O1 Te2 N2 87.99(15)
C20 Te2 N2 77.93(16)
C28 N2 C3 110.5(3)
C28 N2 C4 110.2(3)
C3 N2 C4 110.1(4)
C28 N2 Te2 107.7(3)
C3 N2 Te2 108.2(3)
C4 N2 Te2 110.1(3)
C27 C28 C29 120.8(4)
C27 C28 N2 122.1(4)
C29 C28 N2 117.1(3)
C23 C24 C25 123.3(4)
C23 C24 C29 118.7(4)
C25 C24 C29 118.0(4)
C12 C13 C14 121.5(4)
C18 N1 C2 110.2(3)
C18 N1 C1 111.8(3)
C2 N1 C1 108.7(4)
C18 N1 Te1 107.2(3)
C2 N1 Te1 109.0(3)
C1 N1 Te1 109.9(3)
C17 C18 C19 120.4(4)
C17 C18 N1 122.7(4)
C19 C18 N1 116.9(4)
C15 C16 C17 121.6(5)
C22 C23 C24 121.2(4)
C26 C25 C24 121.2(4)
C28 C27 C26 119.5(4)
C20 C29 C28 121.6(4)
C20 C29 C24 118.8(4)
C28 C29 C24 119.6(4)
C10 C19 C14 118.2(4)
C10 C19 C18 122.4(4)
C14 C19 C18 119.4(4)
C21 C20 C29 121.9(4)
C21 C20 Te2 122.5(3)
C29 C20 Te2 115.6(3)
C13 C12 C11 120.6(5)
C10 C11 C12 118.1(5)
C11 C10 C19 122.9(4)
C11 C10 Te1 122.7(3)
C19 C10 Te1 114.4(3)
C20 C21 C22 118.9(4)
C16 C15 C14 120.7(4)
C25 C26 C27 120.8(4)
C23 C22 C21 120.4(4)
C13 C14 C19 118.6(5)
C13 C14 C15 123.3(4)
C19 C14 C15 118.1(5)

loop_
_geom_bond_atom_site_label_1
_geom_bond_atom_site_label_2
_geom_bond_distance
C17 C18 1.362(7)
C17 C16 1.410(7)
O1 Te1 1.969(3)
O1 Te2 1.983(3)
O7 Te2 1.912(4)
O3 Te1 1.836(3)
O6 Te2 1.834(3)
O4 Te1 1.903(4)
O2 Te1 1.921(4)
O5 Te2 1.928(3)
Te1 C10 2.106(4)
Te1 N1 2.376(4)
Te2 C20 2.104(4)
Te2 N2 2.366(4)
N2 C28 1.457(5)
N2 C3 1.497(6)
N2 C4 1.500(6)
C28 C27 1.364(6)
C28 C29 1.416(6)
C24 C23 1.401(7)
C24 C25 1.410(6)
C24 C29 1.421(5)
C13 C12 1.356(8)
C13 C14 1.407(7)
N1 C18 1.457(5)
N1 C2 1.483(6)
N1 C1 1.500(6)
C18 C19 1.422(6)
C16 C15 1.339(8)
C23 C22 1.370(7)
C25 C26 1.364(7)
C27 C26 1.411(6)
C29 C20 1.406(6)
C19 C10 1.416(6)
C19 C14 1.419(6)
C20 C21 1.366(6)
C12 C11 1.432(6)
C11 C10 1.353(6)
C21 C22 1.416(6)
C15 C14 1.427(7)
